data_4109618
loop_
_publ_author_name
'Yi-Chou Tsai'
'Po-Yang Wang'
'Shin-An Chen'
'Jin-Ming Chen'

_publ_section_title
;
 Inverted-Sandwich Dichromium(I) Complexes Supported by Two
 \b-Diketiminates: A Multielectron Reductant and Syntheses of Chromium
 Dioxo and Imido
;
_journal_name_full 'Journal of the American Chemical Society'
_journal_page_first 8066
_journal_page_last 8067
_journal_paper_doi 10.1021/ja072003i
_journal_volume 129
_journal_year 2007
_chemical_formula_moiety 'C76 H106 Cr2 N6'
_chemical_formula_sum 'C76 H106 Cr2 N6'
_chemical_formula_weight 1207.67
_chemical_name_systematic
;
 ?
;
_space_group_IT_number 2
_symmetry_cell_setting triclinic
_symmetry_space_group_name_Hall '-P 1'
_symmetry_space_group_name_H-M 'P -1'
_atom_sites_solution_hydrogens geom
_atom_sites_solution_primary direct
_atom_sites_solution_secondary difmap
_audit_creation_method SHELXL-97
_cell_angle_alpha 89.1430(10)
_cell_angle_beta 66.0390(10)
_cell_angle_gamma 68.073(2)
_cell_formula_units_Z 1
_cell_length_a 12.1360(3)
_cell_length_b 12.8640(5)
_cell_length_c 13.1460(5)
_cell_measurement_reflns_used 18209
_cell_measurement_temperature 200(2)
_cell_measurement_theta_max 25.35
_cell_measurement_theta_min 2.037
_cell_volume 1717.02(11)
_computing_cell_refinement 'HKL Scalepack (Otwinowski & Minor 1997)'
_computing_data_collection 'Collect (Nonius BV, 1997-2000)'
_computing_data_reduction 'HKL Denzo and Scalepack (Otwinowski & Minor 19'
_computing_molecular_graphics 'Ortep-3 for Windows (Farrugia, 1997)'
_computing_publication_material 'WinGX publication routines (Farrugia, 1999)'
_computing_structure_refinement 'SHELXL-97 (Sheldrick, 1997)'
_computing_structure_solution 'SHELXS-86 (Sheldrick, 1986)'
_diffrn_ambient_temperature 200(2)
_diffrn_detector_area_resol_mean 9
_diffrn_measured_fraction_theta_full 0.957
_diffrn_measured_fraction_theta_max 0.957
_diffrn_measurement_device_type KappaCCD
_diffrn_measurement_method 'CCD rotation images, thick slices'
_diffrn_radiation_monochromator graphite
_diffrn_radiation_source 'fine-focus sealed tube'
_diffrn_radiation_type MoK\a
_diffrn_radiation_wavelength 0.71073
_diffrn_reflns_av_R_equivalents 0.1156
_diffrn_reflns_av_sigmaI/netI 0.1387
_diffrn_reflns_limit_h_max 14
_diffrn_reflns_limit_h_min -14
_diffrn_reflns_limit_k_max 15
_diffrn_reflns_limit_k_min -15
_diffrn_reflns_limit_l_max 15
_diffrn_reflns_limit_l_min -15
_diffrn_reflns_number 22049
_diffrn_reflns_theta_full 25.58
_diffrn_reflns_theta_max 25.58
_diffrn_reflns_theta_min 2.23
_exptl_absorpt_coefficient_mu 0.362
_exptl_absorpt_correction_T_max 1.0543
_exptl_absorpt_correction_T_min 0.9026
_exptl_absorpt_correction_type multi-scan
_exptl_absorpt_process_details
;
 ?
;
_exptl_crystal_colour brown(dark)
_exptl_crystal_density_diffrn 1.168
_exptl_crystal_description prism
_exptl_crystal_F_000 652
_exptl_crystal_size_max 0.15
_exptl_crystal_size_mid 0.11
_exptl_crystal_size_min 0.07
_refine_diff_density_max 1.071
_refine_diff_density_min -0.549
_refine_diff_density_rms 0.146
_refine_ls_extinction_coef 0.066(10)
_refine_ls_extinction_expression Fc^*^=kFc[1+0.001xFc^2^\l^3^/sin(2\q)]^-1/4^
_refine_ls_extinction_method SHELXL
_refine_ls_goodness_of_fit_ref 1.083
_refine_ls_hydrogen_treatment noref
_refine_ls_matrix_type full
_refine_ls_number_parameters 380
_refine_ls_number_reflns 6160
_refine_ls_number_restraints 0
_refine_ls_restrained_S_all 1.083
_refine_ls_R_factor_all 0.1607
_refine_ls_R_factor_gt 0.0943
_refine_ls_shift/su_max 0.000
_refine_ls_shift/su_mean 0.000
_refine_ls_structure_factor_coef Fsqd
_refine_ls_weighting_details 'calc w=1/[\s^2^(Fo^2^)+(0.1375P)^2^+1.1083P] where P=(Fo^2^+2Fc^2^)/3'
_refine_ls_weighting_scheme calc
_refine_ls_wR_factor_gt 0.2298
_refine_ls_wR_factor_ref 0.2728
_reflns_number_gt 3662
_reflns_number_total 6160
_reflns_threshold_expression >2sigma(I)
_cod_data_source_file ja072003isi20070330_093531.cif
_cod_data_source_block general
_cod_original_cell_volume 1717.02(10)
_cod_database_code 4109618

loop_
_symmetry_equiv_pos_as_xyz
'x, y, z'
'-x, -y, -z'

loop_
_atom_site_label
_atom_site_type_symbol
_atom_site_fract_x
_atom_site_fract_y
_atom_site_fract_z
_atom_site_U_iso_or_equiv
_atom_site_adp_type
_atom_site_occupancy
_atom_site_symmetry_multiplicity
_atom_site_calc_flag
_atom_site_refinement_flags
Cr1 Cr 0.37704(8) 0.07449(7) 0.57842(8) 0.0313(4) Uani 1 1 d .
N1 N 0.2430(4) 0.0691(3) 0.7317(4) 0.0338(11) Uani 1 1 d .
N2 N 0.2350(4) 0.2204(4) 0.5728(4) 0.0346(11) Uani 1 1 d .
N3 N 0.4425(4) -0.0456(4) 0.4615(4) 0.0367(11) Uani 1 1 d .
C1 C 0.2841(5) -0.0006(5) 0.8090(5) 0.0389(14) Uani 1 1 d .
C2 C 0.2969(6) -0.1133(5) 0.8043(6) 0.0507(16) Uani 1 1 d .
C3 C 0.2621(7) -0.1654(5) 0.7250(6) 0.0541(17) Uani 1 1 d .
H3 H 0.2212 -0.1051 0.6893 0.065 Uiso 1 1 calc R
C4 C 0.3864(7) -0.2533(6) 0.6333(7) 0.068(2) Uani 1 1 d .
H4A H 0.3641 -0.2860 0.5833 0.102 Uiso 1 1 calc R
H4B H 0.4298 -0.3118 0.6669 0.102 Uiso 1 1 calc R
H4C H 0.4442 -0.2177 0.5916 0.102 Uiso 1 1 calc R
C5 C 0.1646(7) -0.2207(6) 0.7860(8) 0.076(2) Uani 1 1 d .
H5A H 0.1462 -0.2523 0.7321 0.114 Uiso 1 1 calc R
H5B H 0.0843 -0.1643 0.8418 0.114 Uiso 1 1 calc R
H5C H 0.2028 -0.2799 0.8219 0.114 Uiso 1 1 calc R
C6 C 0.3321(7) -0.1750(6) 0.8831(7) 0.0578(18) Uani 1 1 d .
H6 H 0.3449 -0.2510 0.8796 0.069 Uiso 1 1 calc R
C7 C 0.3484(7) -0.1258(6) 0.9659(7) 0.064(2) Uani 1 1 d .
H7 H 0.3718 -0.1686 1.0171 0.076 Uiso 1 1 calc R
C8 C 0.3299(7) -0.0132(6) 0.9721(6) 0.0610(19) Uani 1 1 d .
H8 H 0.3373 0.0205 1.0298 0.073 Uiso 1 1 calc R
C9 C 0.3005(6) 0.0502(5) 0.8934(6) 0.0468(15) Uani 1 1 d .
C10 C 0.2782(6) 0.1761(5) 0.9045(6) 0.0517(17) Uani 1 1 d .
H10 H 0.2943 0.1980 0.8298 0.062 Uiso 1 1 calc R
C11 C 0.3730(8) 0.1988(7) 0.9408(7) 0.069(2) Uani 1 1 d .
H11A H 0.3545 0.2784 0.9464 0.103 Uiso 1 1 calc R
H11B H 0.4620 0.1565 0.8860 0.103 Uiso 1 1 calc R
H11C H 0.3622 0.1756 1.0128 0.103 Uiso 1 1 calc R
C12 C 0.1353(7) 0.2538(6) 0.9856(7) 0.067(2) Uani 1 1 d .
H12A H 0.1260 0.3313 0.9899 0.101 Uiso 1 1 calc R
H12B H 0.1148 0.2325 1.0592 0.101 Uiso 1 1 calc R
H12C H 0.0762 0.2460 0.9580 0.101 Uiso 1 1 calc R
C13 C 0.0192(6) 0.0883(6) 0.8728(6) 0.0551(17) Uani 1 1 d .
H13A H 0.0709 0.0317 0.9023 0.083 Uiso 1 1 calc R
H13B H -0.0326 0.0590 0.8526 0.083 Uiso 1 1 calc R
H13C H -0.0381 0.1549 0.9291 0.083 Uiso 1 1 calc R
C14 C 0.1100(5) 0.1185(5) 0.7688(5) 0.0390(14) Uani 1 1 d .
C15 C 0.0487(5) 0.1987(5) 0.7178(5) 0.0425(15) Uani 1 1 d .
H15 H -0.0415 0.2197 0.7443 0.051 Uiso 1 1 calc R
C16 C 0.1044(5) 0.2523(4) 0.6317(5) 0.0396(14) Uani 1 1 d .
C17 C 0.0072(6) 0.3528(5) 0.6057(6) 0.0534(17) Uani 1 1 d .
H17A H 0.0551 0.3843 0.5455 0.080 Uiso 1 1 calc R
H17B H -0.0485 0.4099 0.6717 0.080 Uiso 1 1 calc R
H17C H -0.0459 0.3271 0.5836 0.080 Uiso 1 1 calc R
C18 C 0.2701(5) 0.2975(4) 0.4963(5) 0.0380(14) Uani 1 1 d .
C19 C 0.2870(6) 0.3876(5) 0.5393(6) 0.0482(16) Uani 1 1 d .
C20 C 0.2771(7) 0.4028(5) 0.6575(7) 0.0561(18) Uani 1 1 d .
H20 H 0.2988 0.3276 0.6804 0.067 Uiso 1 1 calc R
C21 C 0.1376(8) 0.4783(7) 0.7426(8) 0.082(3) Uani 1 1 d .
H21A H 0.1352 0.4851 0.8162 0.123 Uiso 1 1 calc R
H21B H 0.0781 0.4452 0.7440 0.123 Uiso 1 1 calc R
H21C H 0.1118 0.5522 0.7212 0.123 Uiso 1 1 calc R
C22 C 0.3729(8) 0.4480(6) 0.6643(8) 0.076(2) Uani 1 1 d .
H22A H 0.3621 0.4554 0.7407 0.114 Uiso 1 1 calc R
H22B H 0.3560 0.5209 0.6403 0.114 Uiso 1 1 calc R
H22C H 0.4613 0.3964 0.6163 0.114 Uiso 1 1 calc R
C23 C 0.3104(7) 0.4662(6) 0.4676(8) 0.065(2) Uani 1 1 d .
H23 H 0.3206 0.5277 0.4927 0.078 Uiso 1 1 calc R
C24 C 0.3185(7) 0.4541(6) 0.3609(8) 0.070(2) Uani 1 1 d .
H24 H 0.3354 0.5073 0.3150 0.084 Uiso 1 1 calc R
C25 C 0.3024(7) 0.3653(6) 0.3197(7) 0.061(2) Uani 1 1 d .
H25 H 0.3100 0.3585 0.2466 0.074 Uiso 1 1 calc R
C26 C 0.2746(6) 0.2856(6) 0.3883(6) 0.0516(17) Uani 1 1 d .
C27 C 0.2423(7) 0.1957(6) 0.3479(6) 0.0578(18) Uani 1 1 d .
H27 H 0.2110 0.1571 0.4115 0.069 Uiso 1 1 calc R
C28 C 0.1338(8) 0.2444(9) 0.3063(8) 0.091(3) Uani 1 1 d .
H28A H 0.1181 0.1836 0.2819 0.136 Uiso 1 1 calc R
H28B H 0.1617 0.2837 0.2445 0.136 Uiso 1 1 calc R
H28C H 0.0542 0.2964 0.3668 0.136 Uiso 1 1 calc R
C29 C 0.3643(8) 0.1073(6) 0.2538(7) 0.070(2) Uani 1 1 d .
H29A H 0.3416 0.0511 0.2301 0.105 Uiso 1 1 calc R
H29B H 0.4299 0.0715 0.2808 0.105 Uiso 1 1 calc R
H29C H 0.3985 0.1435 0.1912 0.105 Uiso 1 1 calc R
C30 C 0.3689(5) -0.0890(5) 0.4319(5) 0.0377(14) Uani 1 1 d .
C31 C 0.4305(6) -0.1759(5) 0.3404(7) 0.0571(19) Uani 1 1 d .
H31 H 0.5211 -0.2027 0.2974 0.069 Uiso 1 1 calc R
C32 C 0.3596(8) -0.2228(7) 0.3126(8) 0.079(3) Uani 1 1 d .
H32 H 0.4025 -0.2780 0.2489 0.095 Uiso 1 1 calc R
C33 C 0.2275(8) -0.1901(7) 0.3762(9) 0.081(3) Uani 1 1 d .
H33 H 0.1812 -0.2239 0.3574 0.097 Uiso 1 1 calc R
C34 C 0.1651(7) -0.1075(7) 0.4674(8) 0.072(2) Uani 1 1 d .
H34 H 0.0760 -0.0866 0.5134 0.087 Uiso 1 1 calc R
C35 C 0.2336(6) -0.0540(6) 0.4924(7) 0.0554(18) Uani 1 1 d .
H35 H 0.1876 0.0069 0.5513 0.067 Uiso 1 1 calc R
C36 C 0.2049(8) 0.5481(8) 0.0462(9) 0.090(3) Uani 1 1 d .
H36A H 0.1197 0.6017 0.0986 0.135 Uiso 1 1 calc R
H36B H 0.2117 0.4723 0.0572 0.135 Uiso 1 1 calc R
H36C H 0.2163 0.5575 -0.0295 0.135 Uiso 1 1 calc R
C37 C 0.3085(7) 0.5675(6) 0.0655(7) 0.067(2) Uani 1 1 d .
H37A H 0.2983 0.6451 0.0564 0.080 Uiso 1 1 calc R
H37B H 0.2933 0.5606 0.1431 0.080 Uiso 1 1 calc R
C38 C 0.4466(7) 0.4911(6) -0.0085(7) 0.071(2) Uani 1 1 d .
H38A H 0.4611 0.4978 -0.0861 0.085 Uiso 1 1 calc R
H38B H 0.4563 0.4137 0.0009 0.085 Uiso 1 1 calc R

loop_
_atom_site_aniso_label
_atom_site_aniso_U_11
_atom_site_aniso_U_22
_atom_site_aniso_U_33
_atom_site_aniso_U_23
_atom_site_aniso_U_13
_atom_site_aniso_U_12
Cr1 0.0305(5) 0.0271(5) 0.0300(6) 0.0031(3) -0.0100(4) -0.0084(3)
N1 0.038(3) 0.032(2) 0.027(3) 0.0033(19) -0.011(2) -0.014(2)
N2 0.035(3) 0.032(2) 0.032(3) 0.005(2) -0.010(2) -0.0131(19)
N3 0.033(2) 0.036(2) 0.039(3) 0.006(2) -0.013(2) -0.015(2)
C1 0.034(3) 0.040(3) 0.036(4) 0.013(3) -0.010(3) -0.014(2)
C2 0.057(4) 0.049(4) 0.044(4) 0.016(3) -0.018(3) -0.023(3)
C3 0.061(4) 0.043(3) 0.056(5) 0.012(3) -0.025(4) -0.020(3)
C4 0.054(4) 0.059(4) 0.078(6) 0.006(4) -0.018(4) -0.020(3)
C5 0.066(5) 0.063(5) 0.089(7) -0.005(4) -0.016(4) -0.035(4)
C6 0.069(4) 0.045(4) 0.057(5) 0.019(3) -0.024(4) -0.024(3)
C7 0.066(5) 0.063(5) 0.064(5) 0.035(4) -0.032(4) -0.024(4)
C8 0.070(5) 0.077(5) 0.049(5) 0.025(4) -0.034(4) -0.034(4)
C9 0.052(4) 0.053(4) 0.038(4) 0.013(3) -0.020(3) -0.024(3)
C10 0.060(4) 0.059(4) 0.045(4) 0.011(3) -0.027(3) -0.029(3)
C11 0.090(5) 0.085(5) 0.054(5) 0.013(4) -0.043(4) -0.046(4)
C12 0.071(5) 0.054(4) 0.068(6) -0.005(4) -0.026(4) -0.020(4)
C13 0.050(4) 0.059(4) 0.042(4) 0.006(3) -0.009(3) -0.020(3)
C14 0.033(3) 0.038(3) 0.041(4) -0.001(3) -0.009(3) -0.017(2)
C15 0.030(3) 0.048(3) 0.044(4) 0.000(3) -0.011(3) -0.015(3)
C16 0.034(3) 0.034(3) 0.046(4) 0.003(3) -0.016(3) -0.010(2)
C17 0.037(3) 0.053(4) 0.056(5) 0.011(3) -0.018(3) -0.005(3)
C18 0.035(3) 0.034(3) 0.036(4) 0.014(3) -0.012(3) -0.008(2)
C19 0.046(3) 0.038(3) 0.052(5) 0.017(3) -0.015(3) -0.017(3)
C20 0.072(5) 0.043(3) 0.063(5) 0.015(3) -0.032(4) -0.031(3)
C21 0.087(6) 0.083(5) 0.059(6) -0.009(4) -0.011(4) -0.038(5)
C22 0.087(5) 0.049(4) 0.100(7) 0.004(4) -0.042(5) -0.032(4)
C23 0.058(4) 0.046(4) 0.087(7) 0.026(4) -0.028(4) -0.020(3)
C24 0.060(5) 0.061(5) 0.085(7) 0.048(5) -0.026(4) -0.026(4)
C25 0.052(4) 0.066(5) 0.050(5) 0.027(4) -0.018(3) -0.011(3)
C26 0.037(3) 0.056(4) 0.052(5) 0.019(3) -0.017(3) -0.011(3)
C27 0.053(4) 0.070(4) 0.049(5) 0.012(4) -0.024(3) -0.021(3)
C28 0.070(5) 0.131(8) 0.071(6) 0.013(6) -0.042(5) -0.027(5)
C29 0.070(5) 0.067(5) 0.056(5) 0.008(4) -0.027(4) -0.010(4)
C30 0.040(3) 0.040(3) 0.037(4) 0.003(3) -0.018(3) -0.018(3)
C31 0.041(3) 0.055(4) 0.065(5) -0.010(3) -0.017(3) -0.015(3)
C32 0.071(5) 0.081(5) 0.091(7) -0.023(5) -0.040(5) -0.030(4)
C33 0.066(5) 0.080(5) 0.120(8) -0.004(5) -0.052(5) -0.038(4)
C34 0.047(4) 0.077(5) 0.102(7) 0.004(5) -0.034(4) -0.031(4)
C35 0.042(4) 0.053(4) 0.068(5) -0.007(3) -0.021(3) -0.018(3)
C36 0.073(5) 0.083(6) 0.095(8) -0.021(5) -0.026(5) -0.023(5)
C37 0.066(5) 0.064(4) 0.053(5) 0.005(4) -0.015(4) -0.020(4)
C38 0.064(5) 0.063(4) 0.061(6) -0.009(4) -0.010(4) -0.018(4)

loop_
_atom_type_symbol
_atom_type_description
_atom_type_scat_dispersion_real
_atom_type_scat_dispersion_imag
_atom_type_scat_source
C C 0.0033 0.0016 'International Tables Vol C Tables 4.2.6.8 and 6.1.1.4'
H H 0.0000 0.0000 'International Tables Vol C Tables 4.2.6.8 and 6.1.1.4'
Cr Cr 0.3209 0.6236 'International Tables Vol C Tables 4.2.6.8 and 6.1.1.4'
N N 0.0061 0.0033 'International Tables Vol C Tables 4.2.6.8 and 6.1.1.4'
O O 0.0106 0.0060 'International Tables Vol C Tables 4.2.6.8 and 6.1.1.4'

loop_
_geom_angle_atom_site_label_1
_geom_angle_atom_site_label_2
_geom_angle_atom_site_label_3
_geom_angle
_geom_angle_site_symmetry_1
_geom_angle_site_symmetry_3
N3 Cr1 N3 86.3(2) . 2_656
N3 Cr1 N1 117.11(19) . .
N3 Cr1 N1 126.2(2) 2_656 .
N3 Cr1 N2 114.49(19) . .
N3 Cr1 N2 127.22(18) 2_656 .
N1 Cr1 N2 88.29(18) . .
N3 Cr1 Cr1 43.63(13) . 2_656
N3 Cr1 Cr1 42.66(14) 2_656 2_656
N1 Cr1 Cr1 135.85(13) . 2_656
N2 Cr1 Cr1 134.41(14) . 2_656
C14 N1 C1 113.2(5) . .
C14 N1 Cr1 125.3(4) . .
C1 N1 Cr1 121.3(3) . .
C16 N2 C18 113.6(4) . .
C16 N2 Cr1 125.5(4) . .
C18 N2 Cr1 120.8(3) . .
C30 N3 Cr1 126.6(4) . .
C30 N3 Cr1 139.7(4) . 2_656
Cr1 N3 Cr1 93.7(2) . 2_656
C2 C1 C9 120.9(6) . .
C2 C1 N1 120.0(5) . .
C9 C1 N1 118.9(5) . .
C1 C2 C6 117.6(6) . .
C1 C2 C3 122.1(6) . .
C6 C2 C3 120.1(6) . .
C4 C3 C2 109.7(6) . .
C4 C3 C5 109.4(6) . .
C2 C3 C5 113.0(6) . .
C4 C3 H3 108.2 . .
C2 C3 H3 108.2 . .
C5 C3 H3 108.2 . .
C3 C4 H4A 109.5 . .
C3 C4 H4B 109.5 . .
H4A C4 H4B 109.5 . .
C3 C4 H4C 109.5 . .
H4A C4 H4C 109.5 . .
H4B C4 H4C 109.5 . .
C3 C5 H5A 109.5 . .
C3 C5 H5B 109.5 . .
H5A C5 H5B 109.5 . .
C3 C5 H5C 109.5 . .
H5A C5 H5C 109.5 . .
H5B C5 H5C 109.5 . .
C7 C6 C2 121.8(6) . .
C7 C6 H6 119.1 . .
C2 C6 H6 119.1 . .
C8 C7 C6 119.8(7) . .
C8 C7 H7 120.1 . .
C6 C7 H7 120.1 . .
C7 C8 C9 120.8(7) . .
C7 C8 H8 119.6 . .
C9 C8 H8 119.6 . .
C8 C9 C1 119.1(6) . .
C8 C9 C10 119.2(6) . .
C1 C9 C10 121.6(6) . .
C11 C10 C9 113.2(6) . .
C11 C10 C12 109.4(6) . .
C9 C10 C12 112.4(6) . .
C11 C10 H10 107.2 . .
C9 C10 H10 107.2 . .
C12 C10 H10 107.2 . .
C10 C11 H11A 109.5 . .
C10 C11 H11B 109.5 . .
H11A C11 H11B 109.5 . .
C10 C11 H11C 109.5 . .
H11A C11 H11C 109.5 . .
H11B C11 H11C 109.5 . .
C10 C12 H12A 109.5 . .
C10 C12 H12B 109.5 . .
H12A C12 H12B 109.5 . .
C10 C12 H12C 109.5 . .
H12A C12 H12C 109.5 . .
H12B C12 H12C 109.5 . .
C14 C13 H13A 109.5 . .
C14 C13 H13B 109.5 . .
H13A C13 H13B 109.5 . .
C14 C13 H13C 109.5 . .
H13A C13 H13C 109.5 . .
H13B C13 H13C 109.5 . .
N1 C14 C15 123.3(5) . .
N1 C14 C13 121.1(5) . .
C15 C14 C13 115.6(5) . .
C14 C15 C16 128.0(5) . .
C14 C15 H15 116.0 . .
C16 C15 H15 116.0 . .
N2 C16 C15 123.5(5) . .
N2 C16 C17 120.7(5) . .
C15 C16 C17 115.8(5) . .
C16 C17 H17A 109.5 . .
C16 C17 H17B 109.5 . .
H17A C17 H17B 109.5 . .
C16 C17 H17C 109.5 . .
H17A C17 H17C 109.5 . .
H17B C17 H17C 109.5 . .
C26 C18 C19 123.2(6) . .
C26 C18 N2 119.6(5) . .
C19 C18 N2 117.0(5) . .
C23 C19 C18 116.3(7) . .
C23 C19 C20 120.5(6) . .
C18 C19 C20 123.1(5) . .
C22 C20 C19 113.5(6) . .
C22 C20 C21 109.5(6) . .
C19 C20 C21 112.0(6) . .
C22 C20 H20 107.2 . .
C19 C20 H20 107.2 . .
C21 C20 H20 107.2 . .
C20 C21 H21A 109.5 . .
C20 C21 H21B 109.5 . .
H21A C21 H21B 109.5 . .
C20 C21 H21C 109.5 . .
H21A C21 H21C 109.5 . .
H21B C21 H21C 109.5 . .
C20 C22 H22A 109.5 . .
C20 C22 H22B 109.5 . .
H22A C22 H22B 109.5 . .
C20 C22 H22C 109.5 . .
H22A C22 H22C 109.5 . .
H22B C22 H22C 109.5 . .
C24 C23 C19 121.2(7) . .
C24 C23 H23 119.4 . .
C19 C23 H23 119.4 . .
C23 C24 C25 121.9(7) . .
C23 C24 H24 119.1 . .
C25 C24 H24 119.1 . .
C24 C25 C26 119.9(7) . .
C24 C25 H25 120.1 . .
C26 C25 H25 120.1 . .
C25 C26 C18 117.5(6) . .
C25 C26 C27 119.9(7) . .
C18 C26 C27 122.5(6) . .
C26 C27 C29 111.0(6) . .
C26 C27 C28 113.5(6) . .
C29 C27 C28 108.6(6) . .
C26 C27 H27 107.8 . .
C29 C27 H27 107.8 . .
C28 C27 H27 107.8 . .
C27 C28 H28A 109.5 . .
C27 C28 H28B 109.5 . .
H28A C28 H28B 109.5 . .
C27 C28 H28C 109.5 . .
H28A C28 H28C 109.5 . .
H28B C28 H28C 109.5 . .
C27 C29 H29A 109.5 . .
C27 C29 H29B 109.5 . .
H29A C29 H29B 109.5 . .
C27 C29 H29C 109.5 . .
H29A C29 H29C 109.5 . .
H29B C29 H29C 109.5 . .
N3 C30 C35 123.3(5) . .
N3 C30 C31 120.4(5) . .
C35 C30 C31 116.2(5) . .
C32 C31 C30 121.1(6) . .
C32 C31 H31 119.5 . .
C30 C31 H31 119.5 . .
C33 C32 C31 121.5(7) . .
C33 C32 H32 119.2 . .
C31 C32 H32 119.2 . .
C34 C33 C32 118.8(6) . .
C34 C33 H33 120.6 . .
C32 C33 H33 120.6 . .
C33 C34 C35 120.4(7) . .
C33 C34 H34 119.8 . .
C35 C34 H34 119.8 . .
C34 C35 C30 121.7(6) . .
C34 C35 H35 119.1 . .
C30 C35 H35 119.1 . .
C37 C36 H36A 109.5 . .
C37 C36 H36B 109.5 . .
H36A C36 H36B 109.5 . .
C37 C36 H36C 109.5 . .
H36A C36 H36C 109.5 . .
H36B C36 H36C 109.5 . .
C38 C37 C36 116.4(7) . .
C38 C37 H37A 108.2 . .
C36 C37 H37A 108.2 . .
C38 C37 H37B 108.2 . .
C36 C37 H37B 108.2 . .
H37A C37 H37B 107.3 . .
C37 C38 C38 117.7(8) . 2_665
C37 C38 H38A 107.9 . .
C38 C38 H38A 107.9 2_665 .
C37 C38 H38B 107.9 . .
C38 C38 H38B 107.9 2_665 .
H38A C38 H38B 107.2 . .

loop_
_geom_bond_atom_site_label_1
_geom_bond_atom_site_label_2
_geom_bond_distance
_geom_bond_site_symmetry_2
Cr1 N3 1.882(5) .
Cr1 N3 1.916(4) 2_656
Cr1 N1 2.032(5) .
Cr1 N2 2.045(4) .
Cr1 Cr1 2.7713(16) 2_656
N1 C14 1.360(7) .
N1 C1 1.461(7) .
N2 C16 1.344(7) .
N2 C18 1.454(7) .
N3 C30 1.387(7) .
N3 Cr1 1.916(4) 2_656
C1 C2 1.399(8) .
C1 C9 1.413(9) .
C2 C6 1.403(10) .
C2 C3 1.518(10) .
C3 C4 1.516(10) .
C3 C5 1.546(10) .
C3 H3 0.9800 .
C4 H4A 0.9600 .
C4 H4B 0.9600 .
C4 H4C 0.9600 .
C5 H5A 0.9600 .
C5 H5B 0.9600 .
C5 H5C 0.9600 .
C6 C7 1.382(11) .
C6 H6 0.9300 .
C7 C8 1.379(10) .
C7 H7 0.9300 .
C8 C9 1.386(9) .
C8 H8 0.9300 .
C9 C10 1.537(9) .
C10 C11 1.529(9) .
C10 C12 1.542(10) .
C10 H10 0.9800 .
C11 H11A 0.9600 .
C11 H11B 0.9600 .
C11 H11C 0.9600 .
C12 H12A 0.9600 .
C12 H12B 0.9600 .
C12 H12C 0.9600 .
C13 C14 1.522(9) .
C13 H13A 0.9600 .
C13 H13B 0.9600 .
C13 H13C 0.9600 .
C14 C15 1.371(9) .
C15 C16 1.385(9) .
C15 H15 0.9300 .
C16 C17 1.535(8) .
C17 H17A 0.9600 .
C17 H17B 0.9600 .
C17 H17C 0.9600 .
C18 C26 1.407(9) .
C18 C19 1.413(9) .
C19 C23 1.400(10) .
C19 C20 1.520(10) .
C20 C22 1.513(9) .
C20 C21 1.525(11) .
C20 H20 0.9800 .
C21 H21A 0.9600 .
C21 H21B 0.9600 .
C21 H21C 0.9600 .
C22 H22A 0.9600 .
C22 H22B 0.9600 .
C22 H22C 0.9600 .
C23 C24 1.372(12) .
C23 H23 0.9300 .
C24 C25 1.381(11) .
C24 H24 0.9300 .
C25 C26 1.400(10) .
C25 H25 0.9300 .
C26 C27 1.517(10) .
C27 C29 1.520(10) .
C27 C28 1.544(10) .
C27 H27 0.9800 .
C28 H28A 0.9600 .
C28 H28B 0.9600 .
C28 H28C 0.9600 .
C29 H29A 0.9600 .
C29 H29B 0.9600 .
C29 H29C 0.9600 .
C30 C35 1.389(8) .
C30 C31 1.393(8) .
C31 C32 1.374(9) .
C31 H31 0.9300 .
C32 C33 1.365(11) .
C32 H32 0.9300 .
C33 C34 1.356(11) .
C33 H33 0.9300 .
C34 C35 1.389(9) .
C34 H34 0.9300 .
C35 H35 0.9300 .
C36 C37 1.484(11) .
C36 H36A 0.9600 .
C36 H36B 0.9600 .
C36 H36C 0.9600 .
C37 C38 1.481(10) .
C37 H37A 0.9700 .
C37 H37B 0.9700 .
C38 C38 1.498(15) 2_665
C38 H38A 0.9700 .
C38 H38B 0.9700 .
